data_7208168
loop_
_publ_author_name
'Bernini, Maria C.'
'Platero-Prats, Ana E.'
'Snejko, Natalia'
'Guti\'errez-Puebla, Enrique'
'Labrador, Ana'
'S\'aez-Puche, Regino'
'Romero de Paz, Julio'
'Monge, M. Angeles'

_publ_section_title
;
 Tuning the magnetic properties of transition metal MOFs by metal--oxygen
 condensation control: the relation between synthesis temperature, SBU
 nuclearity and carboxylate geometry
;
_journal_issue 17
_journal_name_full CrystEngComm
_journal_page_first 5493
_journal_paper_doi 10.1039/c2ce06563k
_journal_volume 14
_journal_year 2012
_chemical_formula_moiety 'C51 H25 F18 Mn2 O12'
_chemical_formula_sum 'C51 H25 F18 Mn2 O12'
_chemical_formula_weight 1281.59
_chemical_name_systematic
;
?
;
_space_group_IT_number 15
_symmetry_cell_setting monoclinic
_symmetry_space_group_name_Hall '-C 2yc'
_symmetry_space_group_name_H-M 'C 1 2/c 1'
_atom_sites_solution_hydrogens geom
_atom_sites_solution_primary direct
_atom_sites_solution_secondary difmap
_audit_creation_method SHELXL-97
_cell_angle_alpha 90.00
_cell_angle_beta 95.275(2)
_cell_angle_gamma 90.00
_cell_formula_units_Z 4
_cell_length_a 31.9337(15)
_cell_length_b 7.3362(3)
_cell_length_c 22.4953(11)
_cell_measurement_reflns_used 6181
_cell_measurement_temperature 296(2)
_cell_measurement_theta_max 61.86
_cell_measurement_theta_min 2.78
_cell_volume 5247.7(4)
_computing_cell_refinement 'Bruker SMART'
_computing_data_collection 'Bruker SMART'
_computing_data_reduction 'Bruker SAINT'
_computing_molecular_graphics 'Bruker SHELXTL'
_computing_publication_material 'Bruker SHELXTL'
_computing_structure_refinement 'SHELXL-97 (Sheldrick, 1997)'
_computing_structure_solution 'SHELXS-97 (Sheldrick, 1990)'
_diffrn_ambient_temperature 296(2)
_diffrn_measured_fraction_theta_full 0.980
_diffrn_measured_fraction_theta_max 0.980
_diffrn_measurement_device_type 'CCD area detector'
_diffrn_measurement_method 'phi and omega scans'
_diffrn_radiation_monochromator graphite
_diffrn_radiation_source 'fine-focus sealed tube'
_diffrn_radiation_type CuK\a
_diffrn_radiation_wavelength 1.54178
_diffrn_reflns_av_R_equivalents 0.0427
_diffrn_reflns_av_sigmaI/netI 0.0448
_diffrn_reflns_limit_h_max 36
_diffrn_reflns_limit_h_min -36
_diffrn_reflns_limit_k_max 5
_diffrn_reflns_limit_k_min -8
_diffrn_reflns_limit_l_max 25
_diffrn_reflns_limit_l_min -25
_diffrn_reflns_number 17122
_diffrn_reflns_theta_full 62.40
_diffrn_reflns_theta_max 62.40
_diffrn_reflns_theta_min 2.78
_exptl_absorpt_coefficient_mu 5.062
_exptl_absorpt_correction_T_max 0.9055
_exptl_absorpt_correction_T_min 0.1511
_exptl_absorpt_correction_type multi-scan
_exptl_absorpt_process_details sadabs
_exptl_crystal_colour colourless
_exptl_crystal_density_diffrn 1.622
_exptl_crystal_density_method 'not measured'
_exptl_crystal_description plate
_exptl_crystal_F_000 2556
_exptl_crystal_size_max 0.60
_exptl_crystal_size_mid 0.14
_exptl_crystal_size_min 0.02
_refine_diff_density_max 0.264
_refine_diff_density_min -0.383
_refine_diff_density_rms 0.056
_refine_ls_extinction_method none
_refine_ls_goodness_of_fit_ref 1.145
_refine_ls_hydrogen_treatment mixed
_refine_ls_matrix_type full
_refine_ls_number_parameters 427
_refine_ls_number_reflns 4101
_refine_ls_number_restraints 0
_refine_ls_restrained_S_all 1.145
_refine_ls_R_factor_all 0.0526
_refine_ls_R_factor_gt 0.0399
_refine_ls_shift/su_max 0.001
_refine_ls_shift/su_mean 0.000
_refine_ls_structure_factor_coef Fsqd
_refine_ls_weighting_details 'calc w=1/[\s^2^(Fo^2^)+(0.0643P)^2^+0.0000P] where P=(Fo^2^+2Fc^2^)/3'
_refine_ls_weighting_scheme calc
_refine_ls_wR_factor_gt 0.1108
_refine_ls_wR_factor_ref 0.1169
_reflns_number_gt 3290
_reflns_number_total 4101
_reflns_threshold_expression >2sigma(I)
_cod_data_source_file c2ce06563k.txt
_cod_data_source_block cbmn3_b_0m
_cod_depositor_comments
;
The following automatic conversions were performed:

'_symmetry_cell_setting' value 'Monoclinic' changed to 'monoclinic'
according to /home/saulius/struct/CIF-dictionaries/cif_core.dic
dictionary named 'cif_core.dic' version 2.4.1 from 2010-06-29.

Automatic conversion script
Id: cif_fix_values 1891 2012-01-12 08:04:46Z andrius 
;
_cod_original_sg_symbol_H-M C2/c
_cod_database_code 7208168

loop_
_symmetry_equiv_pos_as_xyz
'x, y, z'
'-x, y, -z+1/2'
'x+1/2, y+1/2, z'
'-x+1/2, y+1/2, -z+1/2'
'-x, -y, -z'
'x, -y, z-1/2'
'-x+1/2, -y+1/2, -z'
'x+1/2, -y+1/2, z-1/2'

loop_
_atom_site_label
_atom_site_type_symbol
_atom_site_fract_x
_atom_site_fract_y
_atom_site_fract_z
_atom_site_U_iso_or_equiv
_atom_site_adp_type
_atom_site_occupancy
_atom_site_symmetry_multiplicity
_atom_site_calc_flag
_atom_site_refinement_flags
Mn1 Mn 0.222835(14) -0.21556(6) 0.250294(19) 0.04091(17) Uani 1 1 d .
O5 O 0.17091(6) -0.4069(3) 0.24036(9) 0.0497(5) Uani 1 1 d .
O4 O 0.18730(7) 1.0486(3) 0.68385(10) 0.0660(6) Uani 1 1 d .
O3 O 0.23505(7) 0.8334(3) 0.68441(10) 0.0636(6) Uani 1 1 d .
O1 O 0.20150(8) -0.0511(3) 0.31554(11) 0.0757(7) Uani 1 1 d .
O2 O 0.24242(8) 0.1925(4) 0.31583(11) 0.0785(7) Uani 1 1 d .
O6 O 0.12344(7) -0.2534(3) 0.18092(12) 0.0731(7) Uani 1 1 d .
C8 C 0.09979(8) 0.4937(3) 0.47982(11) 0.0385(6) Uani 1 1 d .
C5 C 0.12965(8) 0.3824(4) 0.44374(11) 0.0389(6) Uani 1 1 d .
C22 C 0.03809(9) -0.7745(3) 0.23873(14) 0.0448(7) Uani 1 1 d .
C6 C 0.16398(10) 0.4719(4) 0.42304(13) 0.0496(8) Uani 1 1 d .
C14 C 0.17320(9) 0.7955(4) 0.61927(12) 0.0428(7) Uani 1 1 d .
C9 C 0.06882(10) 0.3735(4) 0.51071(14) 0.0498(8) Uani 1 1 d .
C4 C 0.12414(10) 0.1994(4) 0.42964(14) 0.0469(8) Uani 1 1 d .
C20 C 0.06227(9) -0.5049(4) 0.19183(14) 0.0486(7) Uani 1 1 d .
C19 C 0.10230(9) -0.5303(4) 0.21950(12) 0.0438(7) Uani 1 1 d .
C24 C 0.11049(10) -0.6853(4) 0.25396(15) 0.0548(8) Uani 1 1 d .
C17 C 0.20022(9) 0.8968(4) 0.66593(13) 0.0480(7) Uani 1 1 d .
C1 C 0.21147(10) 0.1071(5) 0.33198(14) 0.0560(8) Uani 1 1 d .
C18 C 0.13548(10) -0.3930(4) 0.21464(13) 0.0469(7) Uani 1 1 d .
C25 C 0.0000 -0.8962(5) 0.2500 0.0469(10) Uani 1 2 d S
C21 C 0.03052(10) -0.6245(4) 0.20140(14) 0.0485(7) Uani 1 1 d .
C7 C 0.19072(10) 0.3844(4) 0.38799(13) 0.0506(8) Uani 1 1 d .
C23 C 0.07871(10) -0.8072(4) 0.26272(15) 0.0546(8) Uani 1 1 d .
C2 C 0.18453(9) 0.2009(4) 0.37380(12) 0.0450(7) Uani 1 1 d .
C16 C 0.16087(10) 0.5286(4) 0.55879(13) 0.0486(7) Uani 1 1 d .
C3 C 0.15120(10) 0.1111(4) 0.39504(13) 0.0487(8) Uani 1 1 d .
C12 C 0.11299(11) 0.7757(4) 0.54733(16) 0.0583(9) Uani 1 1 d .
C10 C 0.07389(10) 0.6165(4) 0.43422(13) 0.0508(8) Uani 1 1 d .
C11 C 0.12482(9) 0.6053(3) 0.52936(12) 0.0403(7) Uani 1 1 d .
C13 C 0.13676(11) 0.8688(4) 0.59184(15) 0.0610(9) Uani 1 1 d .
C15 C 0.18459(10) 0.6216(4) 0.60297(13) 0.0484(8) Uani 1 1 d .
C26 C -0.00892(11) -1.0184(4) 0.19443(18) 0.0662(10) Uani 1 1 d .
F1 F 0.09706(6) 0.7500(2) 0.41458(9) 0.0671(5) Uani 1 1 d .
F2 F 0.05881(6) 0.5210(2) 0.38635(8) 0.0701(5) Uani 1 1 d .
F3 F 0.04085(6) 0.6946(2) 0.45567(9) 0.0690(5) Uani 1 1 d .
F4 F 0.04667(6) 0.4704(2) 0.54732(8) 0.0686(5) Uani 1 1 d .
F5 F 0.08892(7) 0.2453(2) 0.54447(8) 0.0636(5) Uani 1 1 d .
F6 F 0.04086(6) 0.2883(2) 0.47268(8) 0.0647(5) Uani 1 1 d .
F7 F -0.03561(7) -1.1550(2) 0.20324(11) 0.0889(7) Uani 1 1 d .
F8 F -0.02518(6) -0.9239(3) 0.14753(9) 0.0747(6) Uani 1 1 d .
F9 F 0.02652(7) -1.0939(3) 0.17837(11) 0.0937(7) Uani 1 1 d .
H1 H 0.1480(14) -0.167(6) 0.1785(18) 0.013(10) Uiso 0.50 1 d P
H3 H 0.1461(8) -0.010(4) 0.3824(11) 0.040(7) Uiso 1 1 d .
H4 H 0.1030(9) 0.132(4) 0.4418(13) 0.056(9) Uiso 1 1 d .
H5 H 0.1704(9) 0.600(4) 0.4313(13) 0.063(9) Uiso 1 1 d .
H6 H 0.2154(9) 0.451(4) 0.3730(13) 0.060(9) Uiso 1 1 d .
H7 H 0.2085(9) 0.567(4) 0.6221(12) 0.046(8) Uiso 1 1 d .
H8 H 0.1280(10) 0.997(4) 0.6004(14) 0.074(10) Uiso 1 1 d .
H9 H 0.0533(10) -0.404(5) 0.1670(14) 0.077(11) Uiso 1 1 d .
H10 H -0.0006(10) -0.611(4) 0.1823(13) 0.063(9) Uiso 1 1 d .
H11 H 0.0844(9) -0.914(4) 0.2851(13) 0.059(9) Uiso 1 1 d .
H12 H 0.1418(12) -0.704(5) 0.2693(17) 0.089(12) Uiso 1 1 d .
H13 H 0.0897(11) 0.833(4) 0.5252(15) 0.068(10) Uiso 1 1 d .
H14 H 0.1688(9) 0.406(4) 0.5490(12) 0.053(8) Uiso 1 1 d .

loop_
_atom_site_aniso_label
_atom_site_aniso_U_11
_atom_site_aniso_U_22
_atom_site_aniso_U_33
_atom_site_aniso_U_23
_atom_site_aniso_U_13
_atom_site_aniso_U_12
Mn1 0.0392(3) 0.0371(3) 0.0458(3) 0.0020(2) 0.0000(2) 0.0009(2)
O5 0.0374(11) 0.0491(11) 0.0605(12) 0.0101(10) -0.0074(10) -0.0027(9)
O4 0.0602(14) 0.0547(13) 0.0794(16) -0.0309(12) -0.0143(12) 0.0105(11)
O3 0.0561(14) 0.0693(13) 0.0607(14) -0.0084(12) -0.0199(11) 0.0163(12)
O1 0.0860(19) 0.0685(15) 0.0749(16) -0.0152(13) 0.0204(14) 0.0203(14)
O2 0.0609(16) 0.113(2) 0.0651(15) 0.0008(14) 0.0248(13) 0.0057(15)
O6 0.0492(15) 0.0638(13) 0.103(2) 0.0411(14) -0.0117(14) -0.0076(12)
C8 0.0366(15) 0.0386(14) 0.0400(15) -0.0023(12) 0.0021(13) -0.0027(12)
C5 0.0402(16) 0.0390(15) 0.0377(14) -0.0012(12) 0.0040(13) -0.0039(13)
C22 0.0404(17) 0.0347(15) 0.0577(18) -0.0022(13) -0.0045(15) 0.0025(13)
C6 0.0538(19) 0.0443(17) 0.0514(18) -0.0056(15) 0.0097(15) -0.0127(16)
C14 0.0420(17) 0.0421(16) 0.0424(16) -0.0079(13) -0.0063(14) 0.0059(13)
C9 0.0489(19) 0.0497(17) 0.0518(18) -0.0084(16) 0.0102(16) -0.0025(16)
C4 0.0491(19) 0.0375(17) 0.0555(18) -0.0012(14) 0.0124(16) -0.0078(15)
C20 0.0463(19) 0.0447(17) 0.0536(18) 0.0103(15) -0.0020(15) 0.0050(15)
C19 0.0418(17) 0.0387(15) 0.0501(17) 0.0036(13) -0.0001(14) -0.0022(13)
C24 0.0397(18) 0.0491(18) 0.073(2) 0.0140(16) -0.0083(17) 0.0014(15)
C17 0.0458(18) 0.0514(18) 0.0448(16) -0.0064(14) -0.0060(15) 0.0021(15)
C1 0.0466(19) 0.076(2) 0.0459(18) 0.0032(17) 0.0075(15) 0.0131(19)
C18 0.0514(19) 0.0425(16) 0.0467(17) 0.0047(14) 0.0032(15) 0.0029(15)
C25 0.041(2) 0.033(2) 0.065(3) 0.000 -0.006(2) 0.000
C21 0.0390(17) 0.0467(17) 0.0571(18) 0.0077(15) -0.0095(15) 0.0034(15)
C7 0.0438(18) 0.0610(19) 0.0488(17) -0.0017(15) 0.0138(15) -0.0108(16)
C23 0.0442(19) 0.0448(18) 0.072(2) 0.0170(17) -0.0096(17) 0.0028(15)
C2 0.0411(17) 0.0533(18) 0.0410(16) -0.0014(14) 0.0062(14) 0.0037(15)
C16 0.056(2) 0.0362(15) 0.0514(17) -0.0093(14) -0.0048(15) 0.0073(15)
C3 0.057(2) 0.0391(17) 0.0508(17) -0.0078(14) 0.0083(16) -0.0006(15)
C12 0.052(2) 0.0528(18) 0.066(2) -0.0177(17) -0.0181(18) 0.0166(16)
C10 0.0522(19) 0.0456(17) 0.0520(18) -0.0062(15) -0.0093(16) -0.0042(16)
C11 0.0402(16) 0.0389(15) 0.0409(15) -0.0047(12) -0.0008(13) 0.0022(13)
C13 0.065(2) 0.0443(17) 0.069(2) -0.0200(17) -0.0203(18) 0.0152(17)
C15 0.0484(19) 0.0455(17) 0.0484(17) -0.0054(14) -0.0109(15) 0.0124(15)
C26 0.052(2) 0.0452(18) 0.099(3) -0.0202(19) -0.004(2) 0.0037(17)
F1 0.0709(14) 0.0521(10) 0.0759(13) 0.0189(9) -0.0072(11) -0.0084(10)
F2 0.0800(13) 0.0672(11) 0.0570(11) -0.0078(9) -0.0255(10) -0.0002(10)
F3 0.0515(12) 0.0724(12) 0.0808(13) -0.0063(10) -0.0069(10) 0.0177(10)
F4 0.0658(12) 0.0760(12) 0.0678(11) -0.0158(10) 0.0275(10) -0.0011(10)
F5 0.0743(13) 0.0563(10) 0.0619(11) 0.0117(9) 0.0157(10) -0.0036(10)
F6 0.0524(11) 0.0697(12) 0.0731(12) -0.0154(10) 0.0123(10) -0.0229(9)
F7 0.0795(15) 0.0469(10) 0.1356(19) -0.0253(12) -0.0159(13) -0.0119(11)
F8 0.0742(13) 0.0767(12) 0.0698(12) -0.0219(11) -0.0119(11) 0.0100(11)
F9 0.0690(14) 0.0734(13) 0.137(2) -0.0469(13) -0.0018(13) 0.0205(12)

loop_
_atom_type_symbol
_atom_type_description
_atom_type_scat_dispersion_real
_atom_type_scat_dispersion_imag
_atom_type_scat_source
C C 0.0181 0.0091 'International Tables Vol C Tables 4.2.6.8 and 6.1.1.4'
H H 0.0000 0.0000 'International Tables Vol C Tables 4.2.6.8 and 6.1.1.4'
O O 0.0492 0.0322 'International Tables Vol C Tables 4.2.6.8 and 6.1.1.4'
F F 0.0727 0.0534 'International Tables Vol C Tables 4.2.6.8 and 6.1.1.4'
Mn Mn -0.5299 2.8052 'International Tables Vol C Tables 4.2.6.8 and 6.1.1.4'

loop_
_geom_angle_atom_site_label_1
_geom_angle_atom_site_label_2
_geom_angle_atom_site_label_3
_geom_angle
_geom_angle_site_symmetry_1
_geom_angle_site_symmetry_3
O2 Mn1 O1 160.84(11) 4_545 .
O2 Mn1 O3 91.01(10) 4_545 7_556
O1 Mn1 O3 88.58(9) . 7_556
O2 Mn1 O5 99.91(9) 4_545 .
O1 Mn1 O5 98.77(9) . .
O3 Mn1 O5 103.99(8) 7_556 .
O2 Mn1 O4 88.26(10) 4_545 6_565
O1 Mn1 O4 88.50(9) . 6_565
O3 Mn1 O4 168.92(9) 7_556 6_565
O5 Mn1 O4 87.01(8) . 6_565
C18 O5 Mn1 131.19(19) . .
C17 O4 Mn1 123.42(19) . 6_566
C17 O3 Mn1 153.0(2) . 7_556
C1 O1 Mn1 131.4(2) . .
C1 O2 Mn1 150.4(2) . 4
H1 O6 C18 109(2) . .
C9 C8 C5 112.9(2) . .
C9 C8 C11 106.8(2) . .
C5 C8 C11 110.9(2) . .
C9 C8 C10 107.9(2) . .
C5 C8 C10 106.2(2) . .
C11 C8 C10 112.3(2) . .
C4 C5 C6 117.8(3) . .
C4 C5 C8 124.2(2) . .
C6 C5 C8 118.0(2) . .
C23 C22 C21 118.6(3) . .
C23 C22 C25 124.1(2) . .
C21 C22 C25 117.3(2) . .
C7 C6 C5 121.4(3) . .
C13 C14 C15 118.2(3) . .
C13 C14 C17 122.1(2) . .
C15 C14 C17 119.7(3) . .
F6 C9 F5 107.0(2) . .
F6 C9 F4 106.4(2) . .
F5 C9 F4 106.1(2) . .
F6 C9 C8 113.5(2) . .
F5 C9 C8 111.4(2) . .
F4 C9 C8 111.8(2) . .
C3 C4 C5 120.8(3) . .
C21 C20 C19 120.6(3) . .
C20 C19 C24 118.8(3) . .
C20 C19 C18 121.0(3) . .
C24 C19 C18 120.1(3) . .
C23 C24 C19 120.5(3) . .
O3 C17 O4 122.1(3) . .
O3 C17 C14 119.4(3) . .
O4 C17 C14 118.5(3) . .
O1 C1 O2 124.4(3) . .
O1 C1 C2 117.8(3) . .
O2 C1 C2 117.8(3) . .
O5 C18 O6 123.1(3) . .
O5 C18 C19 123.2(3) . .
O6 C18 C19 113.7(3) . .
C26 C25 C26 109.0(4) . 2
C26 C25 C22 112.24(16) . 2
C26 C25 C22 106.95(17) 2 2
C26 C25 C22 106.95(17) . .
C26 C25 C22 112.24(16) 2 .
C22 C25 C22 109.6(3) 2 .
C20 C21 C22 120.7(3) . .
C6 C7 C2 120.0(3) . .
C22 C23 C24 120.6(3) . .
C3 C2 C7 118.8(3) . .
C3 C2 C1 120.4(3) . .
C7 C2 C1 120.7(3) . .
C15 C16 C11 121.3(3) . .
C2 C3 C4 121.1(3) . .
C11 C12 C13 121.0(3) . .
F1 C10 F3 106.7(2) . .
F1 C10 F2 106.8(2) . .
F3 C10 F2 106.2(2) . .
F1 C10 C8 111.7(2) . .
F3 C10 C8 113.9(2) . .
F2 C10 C8 111.1(2) . .
C12 C11 C16 117.6(3) . .
C12 C11 C8 123.7(3) . .
C16 C11 C8 118.6(2) . .
C14 C13 C12 121.2(3) . .
C16 C15 C14 120.5(3) . .
F8 C26 F9 106.3(3) . .
F8 C26 F7 107.4(3) . .
F9 C26 F7 107.2(2) . .
F8 C26 C25 111.7(2) . .
F9 C26 C25 111.2(2) . .
F7 C26 C25 112.7(3) . .

loop_
_geom_bond_atom_site_label_1
_geom_bond_atom_site_label_2
_geom_bond_distance
_geom_bond_site_symmetry_2
Mn1 O2 2.050(2) 4_545
Mn1 O1 2.063(2) .
Mn1 O3 2.086(2) 7_556
Mn1 O5 2.1682(19) .
Mn1 O4 2.170(2) 6_565
O5 C18 1.227(3) .
O4 C17 1.266(3) .
O4 Mn1 2.170(2) 6_566
O3 C17 1.241(3) .
O3 Mn1 2.086(2) 7_556
O1 C1 1.250(4) .
O2 C1 1.252(4) .
O2 Mn1 2.050(2) 4
O6 H1 1.01(5) .
O6 C18 1.311(3) .
C8 C9 1.538(4) .
C8 C5 1.542(4) .
C8 C11 1.545(4) .
C8 C10 1.547(4) .
C5 C4 1.387(4) .
C5 C6 1.394(4) .
C22 C23 1.380(4) .
C22 C21 1.392(4) .
C22 C25 1.548(4) .
C6 C7 1.374(4) .
C14 C13 1.376(4) .
C14 C15 1.385(4) .
C14 C17 1.494(4) .
C9 F6 1.334(3) .
C9 F5 1.336(3) .
C9 F4 1.338(3) .
C4 C3 1.377(4) .
C20 C21 1.373(4) .
C20 C19 1.382(4) .
C19 C24 1.387(4) .
C19 C18 1.473(4) .
C24 C23 1.380(4) .
C1 C2 1.499(4) .
C25 C26 1.544(4) .
C25 C26 1.544(4) 2
C25 C22 1.548(4) 2
C7 C2 1.393(4) .
C2 C3 1.374(4) .
C16 C15 1.374(4) .
C16 C11 1.393(4) .
C12 C11 1.378(4) .
C12 C13 1.381(4) .
C10 F1 1.327(3) .
C10 F3 1.330(3) .
C10 F2 1.336(3) .
C26 F8 1.328(4) .
C26 F9 1.339(4) .
C26 F7 1.342(4) .
